data_2243211
loop_
_publ_author_name
'Ben Ali, Abdelkader'
'El Bakri, Youness'
'Lai, Chin-Hung'
'Sebhaoui, Jihad'
'El Ghayati, Lhoussaine'
'Essassi, El Mokhtar'
'Mague, Joel T.'

_publ_section_title
;
 Crystal structure, computational study and Hirshfeld surface analysis of
 ethyl
 (2<i>S</i>,3<i>R</i>)-3-(3-amino-1<i>H</i>-1,2,4-triazol-1-yl)-2-hydroxy-3-phenylpropanoate
;
_journal_coeditor_code TX2015
_journal_issue 12
_journal_name_full 'Acta Crystallographica Section E'
_journal_page_first 1919
_journal_page_last 1924
_journal_paper_doi 10.1107/S2056989019015743
_journal_volume 75
_journal_year 2019
_chemical_formula_iupac 'C13 H16 N4 O3'
_chemical_formula_moiety 'C13 H16 N4 O3'
_chemical_formula_sum 'C13 H16 N4 O3'
_chemical_formula_weight 276.30
_chemical_name_systematic
'Ethyl (2<i>S</i>,3<i>R</i>)-3-(3-amino-1<i>H</i>-1,2,4-triazol-1-yl)-2-hydroxy-3-phenylpropanoate'
_space_group_crystal_system monoclinic
_space_group_IT_number 14
_space_group_name_Hall '-P 2yn'
_space_group_name_H-M_alt 'P 1 21/n 1'
_atom_sites_solution_hydrogens difmap
_atom_sites_solution_primary dual
_atom_sites_solution_secondary difmap
_audit_creation_method SHELXL-2018/3
_cell_angle_alpha 90
_cell_angle_beta 94.3080(10)
_cell_angle_gamma 90
_cell_formula_units_Z 4
_cell_length_a 8.4766(2)
_cell_length_b 9.4841(2)
_cell_length_c 16.9904(3)
_cell_measurement_reflns_used 8615
_cell_measurement_temperature 150.(2)
_cell_measurement_theta_max 74.5052
_cell_measurement_theta_min 2.6080
_cell_volume 1362.05(5)
_computing_cell_refinement
;
<i>SAINT</i> (Bruker, 2016)
;
_computing_data_collection
;
<i>APEX3</i> (Bruker, 2016)
;
_computing_data_reduction
;
<i>SAINT</i>  (Bruker, 2016)
;
_computing_molecular_graphics
;
<i>DIAMOND</i> (Brandenburg & Putz, 2012)
;
_computing_publication_material
;
<i>SHELXTL</i> (Sheldrick, 2008)
;
_computing_structure_refinement
;
<i>SHELXL2018</i> (Sheldrick, 2015<i>b</i>)
;
_computing_structure_solution
;
<i>SHELXT</i> (Sheldrick, 2015<i>a</i>)
;
_diffrn_ambient_temperature 150(2)
_diffrn_detector_area_resol_mean 10.4167
_diffrn_measured_fraction_theta_full 0.990
_diffrn_measured_fraction_theta_max 0.978
_diffrn_measurement_device_type 'Bruker D8 VENTURE PHOTON 100 CMOS'
_diffrn_measurement_method '\w scans'
_diffrn_radiation_monochromator mirror
_diffrn_radiation_type CuK\a
_diffrn_radiation_wavelength 1.54178
_diffrn_reflns_av_R_equivalents 0.0266
_diffrn_reflns_av_unetI/netI 0.0235
_diffrn_reflns_limit_h_max 10
_diffrn_reflns_limit_h_min -9
_diffrn_reflns_limit_k_max 11
_diffrn_reflns_limit_k_min -11
_diffrn_reflns_limit_l_max 21
_diffrn_reflns_limit_l_min -20
_diffrn_reflns_number 10203
_diffrn_reflns_theta_full 70.000
_diffrn_reflns_theta_max 74.497
_diffrn_reflns_theta_min 5.221
_diffrn_source 'INCOATEC I\mS micro--focus source'
_exptl_absorpt_coefficient_mu 0.817
_exptl_absorpt_correction_T_max 0.93
_exptl_absorpt_correction_T_min 0.83
_exptl_absorpt_correction_type multi-scan
_exptl_absorpt_process_details
;
(<i>SADABS</i>; Krause <i>et al.</i>, 2015)
;
_exptl_crystal_colour colourless
_exptl_crystal_density_diffrn 1.347
_exptl_crystal_density_method 'not measured'
_exptl_crystal_description 'thick plate'
_exptl_crystal_F_000 584
_exptl_crystal_size_max 0.344
_exptl_crystal_size_mid 0.220
_exptl_crystal_size_min 0.085
_refine_diff_density_max 0.219
_refine_diff_density_min -0.156
_refine_ls_extinction_coef 0.0057(5)
_refine_ls_extinction_expression Fc^*^=kFc[1+0.001xFc^2^\l^3^/sin(2\q)]^-1/4^
_refine_ls_extinction_method
;
<i>SHELXL2018</i> (Sheldrick, 2015<i>b</i>)
;
_refine_ls_goodness_of_fit_ref 1.052
_refine_ls_hydrogen_treatment refall
_refine_ls_matrix_type full
_refine_ls_number_parameters 246
_refine_ls_number_reflns 2718
_refine_ls_number_restraints 0
_refine_ls_restrained_S_all 1.052
_refine_ls_R_factor_all 0.0356
_refine_ls_R_factor_gt 0.0325
_refine_ls_shift/su_max 0.000
_refine_ls_shift/su_mean 0.000
_refine_ls_structure_factor_coef Fsqd
_refine_ls_weighting_details 'w=1/[\s^2^(Fo^2^)+(0.0378P)^2^+0.3844P] where P=(Fo^2^+2Fc^2^)/3'
_refine_ls_weighting_scheme calc
_refine_ls_wR_factor_gt 0.0813
_refine_ls_wR_factor_ref 0.0840
_reflns_number_gt 2485
_reflns_number_total 2718
_reflns_threshold_expression 'I > 2\s(I)'
_cod_data_source_file tx2015sup1.cif
_cod_data_source_block I
_cod_original_sg_symbol_H-M 'P 21/n'
_cod_database_code 2243211
_shelx_space_group_comment
;
The symmetry employed for this shelxl refinement is uniquely defined
by the following loop, which should always be used as a source of
symmetry information in preference to the above space-group names.
They are only intended as comments.
;
_shelx_estimated_absorpt_t_min 0.766
_shelx_estimated_absorpt_t_max 0.934

loop_
_space_group_symop_operation_xyz
'x, y, z'
'-x+1/2, y+1/2, -z+1/2'
'-x, -y, -z'
'x-1/2, -y-1/2, z-1/2'

loop_
_atom_site_type_symbol
_atom_site_label
_atom_site_fract_x
_atom_site_fract_y
_atom_site_fract_z
_atom_site_U_iso_or_equiv
_atom_site_adp_type
_atom_site_calc_flag
_atom_site_occupancy
O O1 0.91699(9) 0.36786(8) 0.32916(5) 0.02713(19) Uani d 1
H H1 0.835(2) 0.3191(18) 0.3429(10) 0.051(5) Uiso d 1
O O2 0.81808(10) 0.45251(9) 0.47136(5) 0.0329(2) Uani d 1
O O3 0.85502(10) 0.68009(8) 0.44013(4) 0.0308(2) Uani d 1
N N1 0.97355(13) 0.50581(12) 0.09965(6) 0.0373(3) Uani d 1
N N2 0.85183(11) 0.57435(10) 0.20247(5) 0.0263(2) Uani d 1
N N3 0.81168(11) 0.67258(10) 0.14453(5) 0.0265(2) Uani d 1
N N4 0.88970(15) 0.69505(13) 0.01404(6) 0.0382(3) Uani d 1
H H4A 0.8193(19) 0.7639(17) 0.0066(9) 0.039(4) Uiso d 1
H H4B 0.917(2) 0.6404(18) -0.0258(10) 0.049(4) Uiso d 1
C C1 0.88946(13) 0.62675(12) 0.08448(6) 0.0286(3) Uani d 1
C C2 0.94526(15) 0.47729(14) 0.17358(7) 0.0346(3) Uani d 1
H H2 0.9802(18) 0.3965(17) 0.2035(9) 0.043(4) Uiso d 1
C C3 0.78317(13) 0.58436(12) 0.27861(6) 0.0246(2) Uani d 1
H H3 0.7800(16) 0.6852(14) 0.2914(8) 0.027(3) Uiso d 1
C C4 0.61677(13) 0.52484(12) 0.27637(6) 0.0266(2) Uani d 1
C C5 0.55667(14) 0.43446(13) 0.21732(7) 0.0315(3) Uani d 1
H H5 0.6185(16) 0.4141(14) 0.1720(8) 0.030(3) Uiso d 1
C C6 0.40816(16) 0.37325(15) 0.22196(8) 0.0409(3) Uani d 1
H H6 0.372(2) 0.3122(18) 0.1811(10) 0.051(4) Uiso d 1
C C7 0.31994(16) 0.40186(17) 0.28540(9) 0.0460(3) Uani d 1
H H7 0.220(2) 0.3540(19) 0.2888(10) 0.056(5) Uiso d 1
C C8 0.37591(15) 0.49637(17) 0.34260(8) 0.0436(3) Uani d 1
H H8 0.311(2) 0.5198(18) 0.3888(10) 0.056(5) Uiso d 1
C C9 0.52284(14) 0.55881(15) 0.33796(7) 0.0349(3) Uani d 1
H H9 0.5614(19) 0.6306(17) 0.3805(9) 0.045(4) Uiso d 1
C C10 0.89794(13) 0.51219(11) 0.34175(6) 0.0250(2) Uani d 1
H H10 1.0024(15) 0.5580(13) 0.3377(7) 0.025(3) Uiso d 1
C C11 0.85120(13) 0.54268(12) 0.42518(6) 0.0263(2) Uani d 1
C C12 0.81350(16) 0.72230(14) 0.51908(7) 0.0344(3) Uani d 1
H H12A 0.6980(19) 0.7131(16) 0.5195(9) 0.041(4) Uiso d 1
H H12B 0.8654(17) 0.6543(16) 0.5579(9) 0.039(4) Uiso d 1
C C13 0.8721(2) 0.86853(16) 0.53308(10) 0.0515(4) Uani d 1
H H13A 0.839(2) 0.905(2) 0.5884(13) 0.077(6) Uiso d 1
H H13B 0.821(2) 0.932(2) 0.4918(12) 0.076(6) Uiso d 1
H H13C 1.000(3) 0.870(2) 0.5340(11) 0.071(6) Uiso d 1

loop_
_atom_site_aniso_label
_atom_site_aniso_U_11
_atom_site_aniso_U_22
_atom_site_aniso_U_33
_atom_site_aniso_U_12
_atom_site_aniso_U_13
_atom_site_aniso_U_23
O1 0.0277(4) 0.0259(4) 0.0285(4) 0.0019(3) 0.0070(3) 0.0016(3)
O2 0.0381(5) 0.0354(4) 0.0258(4) -0.0044(3) 0.0064(3) 0.0033(3)
O3 0.0387(5) 0.0307(4) 0.0232(4) 0.0009(3) 0.0049(3) -0.0016(3)
N1 0.0413(6) 0.0472(6) 0.0247(5) 0.0175(5) 0.0113(4) 0.0041(4)
N2 0.0274(5) 0.0307(5) 0.0214(4) 0.0049(4) 0.0073(4) 0.0028(4)
N3 0.0308(5) 0.0279(5) 0.0217(4) 0.0019(4) 0.0077(4) 0.0030(4)
N4 0.0515(7) 0.0397(6) 0.0250(5) 0.0125(5) 0.0141(5) 0.0052(4)
C1 0.0296(6) 0.0335(6) 0.0235(5) 0.0025(4) 0.0072(4) 0.0005(4)
C2 0.0376(7) 0.0414(7) 0.0257(6) 0.0159(5) 0.0087(5) 0.0035(5)
C3 0.0279(5) 0.0272(5) 0.0196(5) 0.0034(4) 0.0079(4) 0.0009(4)
C4 0.0249(5) 0.0307(6) 0.0244(5) 0.0052(4) 0.0039(4) 0.0050(4)
C5 0.0298(6) 0.0357(6) 0.0289(6) 0.0053(5) 0.0013(5) 0.0023(5)
C6 0.0333(7) 0.0462(8) 0.0419(7) -0.0008(5) -0.0065(5) 0.0003(6)
C7 0.0253(6) 0.0625(9) 0.0501(8) -0.0028(6) 0.0026(6) 0.0103(7)
C8 0.0279(6) 0.0658(9) 0.0382(7) 0.0027(6) 0.0099(5) 0.0052(6)
C9 0.0286(6) 0.0480(7) 0.0290(6) 0.0047(5) 0.0074(5) 0.0007(5)
C10 0.0246(5) 0.0270(5) 0.0237(5) 0.0001(4) 0.0042(4) 0.0005(4)
C11 0.0251(5) 0.0298(6) 0.0237(5) -0.0004(4) 0.0013(4) 0.0005(4)
C12 0.0376(7) 0.0423(7) 0.0236(6) 0.0048(5) 0.0043(5) -0.0059(5)
C13 0.0712(11) 0.0410(8) 0.0414(8) 0.0027(7) -0.0013(7) -0.0099(6)

loop_
_atom_type_symbol
_atom_type_description
_atom_type_scat_dispersion_real
_atom_type_scat_dispersion_imag
_atom_type_scat_source
C C 0.0181 0.0091 'International Tables Vol C Tables 4.2.6.8 and 6.1.1.4'
H H 0.0000 0.0000 'International Tables Vol C Tables 4.2.6.8 and 6.1.1.4'
N N 0.0311 0.0180 'International Tables Vol C Tables 4.2.6.8 and 6.1.1.4'
O O 0.0492 0.0322 'International Tables Vol C Tables 4.2.6.8 and 6.1.1.4'

loop_
_geom_angle_atom_site_label_1
_geom_angle_atom_site_label_2
_geom_angle_atom_site_label_3
_geom_angle
C10 O1 H1 111.7(11)
C11 O3 C12 116.00(9)
C2 N1 C1 102.80(10)
C2 N2 N3 108.99(9)
C2 N2 C3 131.21(10)
N3 N2 C3 119.65(8)
C1 N3 N2 102.53(9)
C1 N4 H4A 115.5(10)
C1 N4 H4B 114.0(11)
H4A N4 H4B 121.9(14)
N3 C1 N4 123.58(11)
N3 C1 N1 114.34(10)
N4 C1 N1 122.06(10)
N1 C2 N2 111.32(11)
N1 C2 H2 126.7(9)
N2 C2 H2 121.9(9)
N2 C3 C4 112.65(9)
N2 C3 C10 108.22(8)
C4 C3 C10 112.74(9)
N2 C3 H3 106.2(8)
C4 C3 H3 109.1(8)
C10 C3 H3 107.6(8)
C5 C4 C9 118.98(11)
C5 C4 C3 122.57(10)
C9 C4 C3 118.41(10)
C4 C5 C6 120.04(12)
C4 C5 H5 120.0(8)
C6 C5 H5 120.0(8)
C7 C6 C5 120.36(13)
C7 C6 H6 122.1(10)
C5 C6 H6 117.6(10)
C8 C7 C6 119.90(13)
C8 C7 H7 121.3(10)
C6 C7 H7 118.8(10)
C7 C8 C9 120.01(13)
C7 C8 H8 120.6(10)
C9 C8 H8 119.4(10)
C8 C9 C4 120.54(12)
C8 C9 H9 118.8(9)
C4 C9 H9 120.6(9)
O1 C10 C11 111.63(9)
O1 C10 C3 113.57(9)
C11 C10 C3 111.41(9)
O1 C10 H10 107.7(7)
C11 C10 H10 106.0(7)
C3 C10 H10 106.0(7)
O2 C11 O3 125.05(10)
O2 C11 C10 123.90(10)
O3 C11 C10 111.04(9)
O3 C12 C13 107.49(11)
O3 C12 H12A 106.8(9)
C13 C12 H12A 113.7(9)
O3 C12 H12B 107.6(9)
C13 C12 H12B 111.8(9)
H12A C12 H12B 109.1(12)
C12 C13 H13A 110.1(12)
C12 C13 H13B 109.0(12)
H13A C13 H13B 107.4(17)
C12 C13 H13C 109.9(11)
H13A C13 H13C 108.1(15)
H13B C13 H13C 112.4(16)

loop_
_geom_bond_atom_site_label_1
_geom_bond_atom_site_label_2
_geom_bond_distance
O1 C10 1.3968(13)
O1 H1 0.881(18)
O2 C11 1.2079(14)
O3 C11 1.3277(14)
O3 C12 1.4679(13)
N1 C2 1.3242(15)
N1 C1 1.3648(15)
N2 C2 1.3319(15)
N2 N3 1.3794(13)
N2 C3 1.4609(13)
N3 C1 1.3288(14)
N4 C1 1.3610(15)
N4 H4A 0.887(16)
N4 H4B 0.898(18)
C2 H2 0.954(16)
C3 C4 1.5171(15)
C3 C10 1.5522(15)
C3 H3 0.982(14)
C4 C5 1.3871(17)
C4 C9 1.3992(16)
C5 C6 1.3939(18)
C5 H5 0.982(14)
C6 C7 1.384(2)
C6 H6 0.938(17)
C7 C8 1.380(2)
C7 H7 0.963(18)
C8 C9 1.3867(18)
C8 H8 1.017(18)
C9 H9 1.028(16)
C10 C11 1.5278(15)
C10 H10 0.993(13)
C12 C13 1.486(2)
C12 H12A 0.983(16)
C12 H12B 1.000(15)
C13 H13A 1.06(2)
C13 H13B 1.00(2)
C13 H13C 1.08(2)

loop_
_geom_hbond_atom_site_label_D
_geom_hbond_atom_site_label_H
_geom_hbond_atom_site_label_A
_geom_hbond_site_symmetry_A
_geom_hbond_distance_DH
_geom_hbond_distance_HA
_geom_hbond_distance_DA
_geom_hbond_angle_DHA
_geom_hbond_publ_flag
O1 H1 N3 2_645 0.881(18) 1.887(18) 2.7417(12) 162.9(16) yes
N4 H4A O2 2_655 0.887(16) 2.182(17) 3.0317(14) 160.2(13) yes
N4 H4B N1 3_765 0.898(18) 2.127(18) 3.0066(15) 166.1(15) yes
C2 H2 O1 . 0.954(16) 2.257(16) 2.8665(14) 120.9(12) yes
C12 H12B O1 3_766 1.000(15) 2.569(15) 3.4225(15) 143.2(11) yes
C5 H5 Cg1 . 0.982(14) 2.856(14) 3.4816(13) 122.3(10) yes

loop_
_geom_torsion_atom_site_label_1
_geom_torsion_atom_site_label_2
_geom_torsion_atom_site_label_3
_geom_torsion_atom_site_label_4
_geom_torsion
C2 N2 N3 C1 -1.38(12)
C3 N2 N3 C1 -177.37(10)
N2 N3 C1 N4 -177.46(11)
N2 N3 C1 N1 1.03(13)
C2 N1 C1 N3 -0.29(15)
C2 N1 C1 N4 178.23(12)
C1 N1 C2 N2 -0.65(15)
N3 N2 C2 N1 1.33(15)
C3 N2 C2 N1 176.70(11)
C2 N2 C3 C4 -94.74(14)
N3 N2 C3 C4 80.22(12)
C2 N2 C3 C10 30.59(16)
N3 N2 C3 C10 -154.44(9)
N2 C3 C4 C5 18.19(15)
C10 C3 C4 C5 -104.64(12)
N2 C3 C4 C9 -164.15(10)
C10 C3 C4 C9 73.02(13)
C9 C4 C5 C6 -3.29(17)
C3 C4 C5 C6 174.36(11)
C4 C5 C6 C7 -0.12(19)
C5 C6 C7 C8 2.9(2)
C6 C7 C8 C9 -2.3(2)
C7 C8 C9 C4 -1.2(2)
C5 C4 C9 C8 3.98(18)
C3 C4 C9 C8 -173.77(11)
N2 C3 C10 O1 -63.92(11)
C4 C3 C10 O1 61.36(12)
N2 C3 C10 C11 168.99(9)
C4 C3 C10 C11 -65.74(12)
C12 O3 C11 O2 -0.70(16)
C12 O3 C11 C10 -179.49(9)
O1 C10 C11 O2 -7.54(15)
C3 C10 C11 O2 120.60(12)
O1 C10 C11 O3 171.26(9)
C3 C10 C11 O3 -60.59(12)
C11 O3 C12 C13 162.57(11)

_cod_database_fobs_code 2243211
